data_7016447
loop_
_publ_author_name
'Vasilescu, I. M.'
'Baldwin, D. S.'
'Bourne, D. J.'
'Clegg, J. K.'
'Li, F.'
'Lindoy, L. F.'
'Meehan, G. V.'

_publ_section_title
;
 Interaction of Co(ii), Ni(ii) and Cu(ii) with dibenzo-substituted
 macrocyclic ligands incorporating both symmetrically and
 unsymmetrically arranged N, O and S donors.
;
_journal_issue 34
_journal_name_full 'Dalton transactions (Cambridge, England : 2003)'
_journal_page_first 8675
_journal_page_last 8684
_journal_paper_doi 10.1039/c1dt10523j
_journal_volume 40
_journal_year 2011
_chemical_formula_moiety 'C20 H27 Cl2 Cu N3 O2, C2 H3 N '
_chemical_formula_sum 'C22 H30 Cl2 Cu N4 O2'
_chemical_formula_weight 516.94
_chemical_name_systematic
;
?
;
_space_group_IT_number 14
_symmetry_cell_setting monoclinic
_symmetry_Int_Tables_number 14
_symmetry_space_group_name_Hall '-P 2ybc'
_symmetry_space_group_name_H-M 'P 1 21/c 1'
_atom_sites_solution_hydrogens geom
_atom_sites_solution_primary direct
_atom_sites_solution_secondary difmap
_audit_creation_method SHELXL-97
_cell_angle_alpha 90.00
_cell_angle_beta 90.271(5)
_cell_angle_gamma 90.00
_cell_formula_units_Z 4
_cell_length_a 10.6290(6)
_cell_length_b 9.9320(5)
_cell_length_c 22.7210(13)
_cell_measurement_reflns_used 5409
_cell_measurement_temperature 150(2)
_cell_measurement_theta_max 30.01
_cell_measurement_theta_min 2.63
_cell_volume 2398.6(2)
_computing_cell_refinement 'SAINT (Bruker-Nonius, 2003)'
_computing_data_collection 'APEX (Bruker-Nonius, 2003)'
_computing_data_reduction 'SAINT (Bruker-Nonius, 2003), XPREP (Bruker-Nonius, 2003)'
_computing_molecular_graphics
;ORTEP-3 (Farrugia, 1997)
WINGX-32 (Farrugia, 1999)
;
_computing_publication_material 'enCIFer 1.1 (CCDC, 2005)'
_computing_structure_refinement 'SHELXL-97 (Sheldrick, 1997)'
_computing_structure_solution 'SIR97 (Altomare, et. al. 1999)'
_diffrn_ambient_temperature 150(2)
_diffrn_measured_fraction_theta_full 0.998
_diffrn_measured_fraction_theta_max 0.998
_diffrn_measurement_device_type APEXII-FR591
_diffrn_measurement_method \w+\f
_diffrn_radiation_monochromator graphite
_diffrn_radiation_source 'rotating anode'
_diffrn_radiation_type MoK\a
_diffrn_radiation_wavelength 0.71073
_diffrn_reflns_av_R_equivalents 0.0284
_diffrn_reflns_av_sigmaI/netI 0.0228
_diffrn_reflns_limit_h_max 13
_diffrn_reflns_limit_h_min -13
_diffrn_reflns_limit_k_max 12
_diffrn_reflns_limit_k_min -12
_diffrn_reflns_limit_l_max 26
_diffrn_reflns_limit_l_min -29
_diffrn_reflns_number 26255
_diffrn_reflns_theta_full 27.44
_diffrn_reflns_theta_max 27.44
_diffrn_reflns_theta_min 1.79
_diffrn_standards_decay_% 0
_diffrn_standards_interval_count 0
_diffrn_standards_interval_time 0
_diffrn_standards_number 0
_exptl_absorpt_coefficient_mu 1.159
_exptl_absorpt_correction_T_max 0.7456
_exptl_absorpt_correction_T_min 0.6760
_exptl_absorpt_correction_type multi-scan
_exptl_absorpt_process_details 'SADABS (Sheldrick, 2007)'
_exptl_crystal_colour green
_exptl_crystal_density_diffrn 1.432
_exptl_crystal_density_method 'not measured'
_exptl_crystal_description block
_exptl_crystal_F_000 1076
_exptl_crystal_size_max 0.280
_exptl_crystal_size_mid 0.250
_exptl_crystal_size_min 0.200
_refine_diff_density_max 0.609
_refine_diff_density_min -0.680
_refine_diff_density_rms 0.243
_refine_ls_extinction_method none
_refine_ls_goodness_of_fit_ref 1.179
_refine_ls_hydrogen_treatment mixed
_refine_ls_matrix_type full
_refine_ls_number_parameters 284
_refine_ls_number_reflns 5463
_refine_ls_number_restraints 1
_refine_ls_restrained_S_all 1.178
_refine_ls_R_factor_all 0.0291
_refine_ls_R_factor_gt 0.0241
_refine_ls_shift/su_max 0.002
_refine_ls_shift/su_mean 0.000
_refine_ls_structure_factor_coef Fsqd
_refine_ls_weighting_details 'calc w=1/[\s^2^(Fo^2^)+(0.0542P)^2^+0.4273P] where P=(Fo^2^+2Fc^2^)/3'
_refine_ls_weighting_scheme calc
_refine_ls_wR_factor_gt 0.0760
_refine_ls_wR_factor_ref 0.0932
_reflns_number_gt 4938
_reflns_number_total 5463
_reflns_threshold_expression >2sigma(I)
_cod_data_source_file c1dt10523j.txt
_cod_data_source_block lj238sad
_cod_original_sg_symbol_H-M P21/c
_cod_database_code 7016447

loop_
_symmetry_equiv_pos_as_xyz
'x, y, z'
'-x, y+1/2, -z+1/2'
'-x, -y, -z'
'x, -y-1/2, z-1/2'

loop_
_atom_site_label
_atom_site_type_symbol
_atom_site_fract_x
_atom_site_fract_y
_atom_site_fract_z
_atom_site_U_iso_or_equiv
_atom_site_adp_type
_atom_site_occupancy
_atom_site_symmetry_multiplicity
_atom_site_calc_flag
_atom_site_refinement_flags
C1 C 1.07023(16) 0.09934(16) 0.22829(7) 0.0202(3) Uani 1 1 d .
H1A H 1.1434 0.0721 0.2527 0.024 Uiso 1 1 calc R
H1B H 1.0161 0.0195 0.2219 0.024 Uiso 1 1 calc R
C2 C 0.99690(16) 0.20956(17) 0.25881(7) 0.0194(3) Uani 1 1 d .
H2A H 0.9821 0.1822 0.3001 0.023 Uiso 1 1 calc R
H2B H 1.0489 0.2923 0.2596 0.023 Uiso 1 1 calc R
C3 C 0.77116(15) 0.16265(16) 0.23847(7) 0.0189(3) Uani 1 1 d .
C4 C 0.66208(15) 0.19272(16) 0.20492(7) 0.0191(3) Uani 1 1 d .
C5 C 0.55212(17) 0.11974(19) 0.21485(8) 0.0278(4) Uani 1 1 d .
H5 H 0.4787 0.1407 0.1927 0.033 Uiso 1 1 calc R
C6 C 0.54717(19) 0.0169(2) 0.25642(9) 0.0385(5) Uani 1 1 d .
H6 H 0.4714 -0.0316 0.2627 0.046 Uiso 1 1 calc R
C7 C 0.65488(19) -0.0133(2) 0.28844(9) 0.0356(5) Uani 1 1 d .
H7 H 0.6526 -0.0838 0.3167 0.043 Uiso 1 1 calc R
C8 C 0.76619(17) 0.05767(18) 0.27997(8) 0.0258(4) Uani 1 1 d .
H8 H 0.8390 0.0352 0.3023 0.031 Uiso 1 1 calc R
C9 C 0.65925(15) 0.30215(16) 0.15860(7) 0.0187(3) Uani 1 1 d .
H9A H 0.5714 0.3331 0.1533 0.022 Uiso 1 1 calc R
H9B H 0.7095 0.3797 0.1728 0.022 Uiso 1 1 calc R
C10 C 0.65169(16) 0.34008(18) 0.05247(7) 0.0227(3) Uani 1 1 d .
H10A H 0.6660 0.4368 0.0607 0.027 Uiso 1 1 calc R
H10B H 0.5598 0.3242 0.0514 0.027 Uiso 1 1 calc R
C11 C 0.70769(16) 0.30457(19) -0.00668(8) 0.0246(4) Uani 1 1 d .
H11A H 0.6979 0.2073 -0.0149 0.029 Uiso 1 1 calc R
H11B H 0.6664 0.3564 -0.0386 0.029 Uiso 1 1 calc R
C12 C 0.92203(17) 0.28239(18) -0.04442(7) 0.0204(3) Uani 1 1 d .
H12A H 0.9124 0.3274 -0.0831 0.025 Uiso 1 1 calc R
H12B H 0.9058 0.1849 -0.0494 0.025 Uiso 1 1 calc R
C13 C 1.05179(16) 0.30648(16) -0.01915(7) 0.0189(3) Uani 1 1 d .
H13A H 1.1161 0.2748 -0.0474 0.023 Uiso 1 1 calc R
H13B H 1.0646 0.4041 -0.0128 0.023 Uiso 1 1 calc R
C14 C 1.18841(16) 0.27254(16) 0.06778(8) 0.0189(3) Uani 1 1 d .
H14A H 1.1708 0.3379 0.0996 0.023 Uiso 1 1 calc R
H14B H 1.2447 0.3164 0.0390 0.023 Uiso 1 1 calc R
C15 C 1.25286(15) 0.15012(16) 0.09332(7) 0.0185(3) Uani 1 1 d .
C16 C 1.20733(15) 0.08682(16) 0.14423(7) 0.0184(3) Uani 1 1 d .
C17 C 1.25871(16) -0.03548(17) 0.16325(8) 0.0218(3) Uani 1 1 d .
H17 H 1.2242 -0.0807 0.1963 0.026 Uiso 1 1 calc R
C18 C 1.36085(16) -0.09051(17) 0.13342(8) 0.0244(4) Uani 1 1 d .
H18 H 1.3961 -0.1733 0.1464 0.029 Uiso 1 1 calc R
C19 C 1.41151(16) -0.02556(19) 0.08489(8) 0.0253(4) Uani 1 1 d .
H19 H 1.4831 -0.0616 0.0656 0.030 Uiso 1 1 calc R
C20 C 1.35591(16) 0.09347(18) 0.06473(8) 0.0230(4) Uani 1 1 d .
H20 H 1.3890 0.1367 0.0309 0.028 Uiso 1 1 calc R
C21 C 0.64082(18) 0.7187(2) 0.10569(10) 0.0317(4) Uani 1 1 d .
C22 C 0.7033(3) 0.7611(3) 0.15921(12) 0.0503(7) Uani 1 1 d .
H22A H 0.7223 0.8575 0.1569 0.075 Uiso 1 1 calc R
H22B H 0.7817 0.7104 0.1641 0.075 Uiso 1 1 calc R
H22C H 0.6482 0.7442 0.1929 0.075 Uiso 1 1 calc R
N1 N 0.87696(14) 0.24094(13) 0.23169(7) 0.0188(3) Uani 1 1 d D
N2 N 0.70952(13) 0.25738(12) 0.10029(6) 0.0164(3) Uani 1 1 d .
H2N H 0.6786 0.1707 0.0948 0.020 Uiso 1 1 calc R
N3 N 1.06702(13) 0.23338(13) 0.03790(6) 0.0160(3) Uani 1 1 d .
H3N H 1.0761 0.1431 0.0279 0.019 Uiso 1 1 calc R
N4 N 0.59213(18) 0.68610(19) 0.06312(9) 0.0418(4) Uani 1 1 d .
O1 O 1.11202(11) 0.15255(12) 0.17267(5) 0.0235(3) Uani 1 1 d .
O2 O 0.83793(10) 0.33983(11) -0.00182(5) 0.0185(2) Uani 1 1 d .
Cl1 Cl 0.94284(4) 0.44901(4) 0.127568(16) 0.01877(10) Uani 1 1 d .
Cl2 Cl 0.87588(4) 0.01705(4) 0.07411(2) 0.02844(12) Uani 1 1 d .
Cu1 Cu 0.901114(17) 0.245222(17) 0.083337(8) 0.01425(8) Uani 1 1 d .
H1N H 0.8829(17) 0.2997(15) 0.2023(6) 0.017 Uiso 1 1 d D

loop_
_atom_site_aniso_label
_atom_site_aniso_U_11
_atom_site_aniso_U_22
_atom_site_aniso_U_33
_atom_site_aniso_U_23
_atom_site_aniso_U_13
_atom_site_aniso_U_12
C1 0.0212(8) 0.0201(8) 0.0192(8) 0.0048(6) 0.0024(6) 0.0013(6)
C2 0.0202(8) 0.0199(7) 0.0181(8) 0.0006(6) -0.0016(6) -0.0009(7)
C3 0.0199(8) 0.0213(8) 0.0157(8) -0.0022(6) 0.0053(6) -0.0009(6)
C4 0.0206(8) 0.0214(8) 0.0155(8) -0.0007(6) 0.0036(6) -0.0001(6)
C5 0.0202(8) 0.0399(10) 0.0232(9) 0.0042(8) 0.0005(7) -0.0057(7)
C6 0.0296(10) 0.0532(13) 0.0328(11) 0.0152(9) -0.0008(8) -0.0180(9)
C7 0.0364(11) 0.0426(11) 0.0278(10) 0.0152(9) 0.0002(8) -0.0134(9)
C8 0.0253(9) 0.0317(9) 0.0203(8) 0.0058(7) -0.0003(7) -0.0025(7)
C9 0.0178(8) 0.0197(8) 0.0188(8) -0.0011(6) 0.0030(6) 0.0040(6)
C10 0.0188(8) 0.0280(8) 0.0215(9) 0.0047(7) -0.0011(7) 0.0034(7)
C11 0.0203(8) 0.0344(10) 0.0190(8) 0.0020(7) -0.0038(7) -0.0028(7)
C12 0.0269(9) 0.0210(7) 0.0135(8) -0.0002(6) 0.0022(7) 0.0013(7)
C13 0.0241(8) 0.0176(8) 0.0151(8) 0.0032(6) 0.0044(6) 0.0020(6)
C14 0.0182(8) 0.0191(7) 0.0196(8) 0.0030(6) 0.0017(7) -0.0005(6)
C15 0.0165(7) 0.0196(7) 0.0195(8) -0.0016(6) -0.0008(6) 0.0015(6)
C16 0.0161(7) 0.0190(7) 0.0202(8) -0.0007(6) 0.0004(6) 0.0011(6)
C17 0.0216(8) 0.0207(8) 0.0231(8) 0.0021(7) -0.0018(7) 0.0018(7)
C18 0.0243(9) 0.0206(8) 0.0282(9) -0.0034(7) -0.0051(7) 0.0062(7)
C19 0.0205(8) 0.0282(9) 0.0273(9) -0.0067(7) 0.0004(7) 0.0082(7)
C20 0.0205(8) 0.0266(8) 0.0219(8) -0.0012(7) 0.0014(7) 0.0013(7)
C21 0.0245(9) 0.0281(9) 0.0425(13) 0.0085(9) 0.0062(9) 0.0097(8)
C22 0.0437(14) 0.0692(18) 0.0380(14) 0.0128(11) -0.0041(11) -0.0045(11)
N1 0.0180(7) 0.0198(7) 0.0187(7) 0.0055(5) 0.0006(6) -0.0006(5)
N2 0.0181(7) 0.0154(6) 0.0157(7) -0.0001(5) 0.0012(6) 0.0000(5)
N3 0.0193(7) 0.0134(6) 0.0152(7) 0.0010(5) 0.0021(6) 0.0017(5)
N4 0.0373(10) 0.0391(10) 0.0490(12) -0.0026(9) -0.0002(9) 0.0091(8)
O1 0.0247(6) 0.0231(6) 0.0227(6) 0.0077(5) 0.0072(5) 0.0077(5)
O2 0.0192(6) 0.0205(5) 0.0159(6) -0.0011(4) 0.0002(4) 0.0007(5)
Cl1 0.0248(2) 0.01400(18) 0.01748(19) -0.00129(14) 0.00154(15) -0.00277(14)
Cl2 0.0317(2) 0.01233(19) 0.0414(3) -0.00199(16) 0.01299(19) -0.00095(16)
Cu1 0.01655(12) 0.01193(12) 0.01428(12) -0.00027(6) 0.00195(8) 0.00062(6)

loop_
_atom_type_symbol
_atom_type_description
_atom_type_scat_dispersion_real
_atom_type_scat_dispersion_imag
_atom_type_scat_source
C C 0.0033 0.0016 'International Tables Vol C Tables 4.2.6.8 and 6.1.1.4'
H H 0.0000 0.0000 'International Tables Vol C Tables 4.2.6.8 and 6.1.1.4'
N N 0.0061 0.0033 'International Tables Vol C Tables 4.2.6.8 and 6.1.1.4'
O O 0.0106 0.0060 'International Tables Vol C Tables 4.2.6.8 and 6.1.1.4'
Cl Cl 0.1484 0.1585 'International Tables Vol C Tables 4.2.6.8 and 6.1.1.4'
Cu Cu 0.3201 1.2651 'International Tables Vol C Tables 4.2.6.8 and 6.1.1.4'

loop_
_geom_angle_atom_site_label_1
_geom_angle_atom_site_label_2
_geom_angle_atom_site_label_3
_geom_angle
O1 C1 C2 107.33(13)
O1 C1 H1A 110.2
C2 C1 H1A 110.2
O1 C1 H1B 110.2
C2 C1 H1B 110.2
H1A C1 H1B 108.5
N1 C2 C1 114.52(14)
N1 C2 H2A 108.6
C1 C2 H2A 108.6
N1 C2 H2B 108.6
C1 C2 H2B 108.6
H2A C2 H2B 107.6
N1 C3 C8 121.80(16)
N1 C3 C4 119.19(15)
C8 C3 C4 118.93(15)
C5 C4 C3 119.19(15)
C5 C4 C9 118.16(15)
C3 C4 C9 122.64(14)
C6 C5 C4 121.70(17)
C6 C5 H5 119.2
C4 C5 H5 119.2
C7 C6 C5 118.76(18)
C7 C6 H6 120.6
C5 C6 H6 120.6
C6 C7 C8 121.22(18)
C6 C7 H7 119.4
C8 C7 H7 119.4
C7 C8 C3 120.19(17)
C7 C8 H8 119.9
C3 C8 H8 119.9
N2 C9 C4 113.32(13)
N2 C9 H9A 108.9
C4 C9 H9A 108.9
N2 C9 H9B 108.9
C4 C9 H9B 108.9
H9A C9 H9B 107.7
N2 C10 C11 110.84(14)
N2 C10 H10A 109.5
C11 C10 H10A 109.5
N2 C10 H10B 109.5
C11 C10 H10B 109.5
H10A C10 H10B 108.1
O2 C11 C10 104.99(13)
O2 C11 H11A 110.7
C10 C11 H11A 110.7
O2 C11 H11B 110.7
C10 C11 H11B 110.7
H11A C11 H11B 108.8
O2 C12 C13 104.52(13)
O2 C12 H12A 110.8
C13 C12 H12A 110.8
O2 C12 H12B 110.8
C13 C12 H12B 110.8
H12A C12 H12B 108.9
N3 C13 C12 110.35(13)
N3 C13 H13A 109.6
C12 C13 H13A 109.6
N3 C13 H13B 109.6
C12 C13 H13B 109.6
H13A C13 H13B 108.1
N3 C14 C15 110.57(13)
N3 C14 H14A 109.5
C15 C14 H14A 109.5
N3 C14 H14B 109.5
C15 C14 H14B 109.5
H14A C14 H14B 108.1
C20 C15 C16 118.52(15)
C20 C15 C14 120.12(15)
C16 C15 C14 121.29(14)
O1 C16 C17 123.80(15)
O1 C16 C15 115.70(14)
C17 C16 C15 120.49(15)
C18 C17 C16 119.59(16)
C18 C17 H17 120.2
C16 C17 H17 120.2
C19 C18 C17 120.65(16)
C19 C18 H18 119.7
C17 C18 H18 119.7
C18 C19 C20 119.22(15)
C18 C19 H19 120.4
C20 C19 H19 120.4
C15 C20 C19 121.36(16)
C15 C20 H20 119.3
C19 C20 H20 119.3
N4 C21 C22 179.3(2)
C21 C22 H22A 109.5
C21 C22 H22B 109.5
H22A C22 H22B 109.5
C21 C22 H22C 109.5
H22A C22 H22C 109.5
H22B C22 H22C 109.5
C3 N1 C2 123.31(14)
C3 N1 H1N 121.0(12)
C2 N1 H1N 113.3(12)
C10 N2 C9 109.46(12)
C10 N2 Cu1 107.32(10)
C9 N2 Cu1 122.34(10)
C10 N2 H2N 105.5
C9 N2 H2N 105.5
Cu1 N2 H2N 105.5
C13 N3 C14 110.77(12)
C13 N3 Cu1 108.61(10)
C14 N3 Cu1 119.67(11)
C13 N3 H3N 105.6
C14 N3 H3N 105.6
Cu1 N3 H3N 105.6
C16 O1 C1 118.06(12)
C11 O2 C12 117.05(13)
C11 O2 Cu1 104.40(9)
C12 O2 Cu1 103.24(9)
N3 Cu1 N2 160.45(6)
N3 Cu1 O2 81.08(5)
N2 Cu1 O2 81.16(5)
N3 Cu1 Cl2 89.87(4)
N2 Cu1 Cl2 87.71(4)
O2 Cu1 Cl2 107.45(3)
N3 Cu1 Cl1 96.08(4)
N2 Cu1 Cl1 93.15(4)
O2 Cu1 Cl1 93.69(3)
Cl2 Cu1 Cl1 158.703(19)

loop_
_geom_bond_atom_site_label_1
_geom_bond_atom_site_label_2
_geom_bond_distance
C1 O1 1.4419(19)
C1 C2 1.514(2)
C1 H1A 0.9900
C1 H1B 0.9900
C2 N1 1.447(2)
C2 H2A 0.9900
C2 H2B 0.9900
C3 N1 1.376(2)
C3 C8 1.407(2)
C3 C4 1.416(2)
C4 C5 1.395(2)
C4 C9 1.513(2)
C5 C6 1.392(3)
C5 H5 0.9500
C6 C7 1.386(3)
C6 H6 0.9500
C7 C8 1.391(3)
C7 H7 0.9500
C8 H8 0.9500
C9 N2 1.498(2)
C9 H9A 0.9900
C9 H9B 0.9900
C10 N2 1.492(2)
C10 C11 1.514(2)
C10 H10A 0.9900
C10 H10B 0.9900
C11 O2 1.432(2)
C11 H11A 0.9900
C11 H11B 0.9900
C12 O2 1.439(2)
C12 C13 1.510(2)
C12 H12A 0.9900
C12 H12B 0.9900
C13 N3 1.494(2)
C13 H13A 0.9900
C13 H13B 0.9900
C14 N3 1.506(2)
C14 C15 1.510(2)
C14 H14A 0.9900
C14 H14B 0.9900
C15 C20 1.395(2)
C15 C16 1.405(2)
C16 O1 1.3699(19)
C16 C17 1.399(2)
C17 C18 1.394(2)
C17 H17 0.9500
C18 C19 1.388(3)
C18 H18 0.9500
C19 C20 1.398(3)
C19 H19 0.9500
C20 H20 0.9500
C21 N4 1.142(3)
C21 C22 1.445(4)
C22 H22A 0.9800
C22 H22B 0.9800
C22 H22C 0.9800
N1 H1N 0.889(14)
N2 Cu1 2.0779(14)
N2 H2N 0.9300
N3 Cu1 2.0510(14)
N3 H3N 0.9300
O2 Cu1 2.2506(11)
Cl1 Cu1 2.3019(4)
Cl2 Cu1 2.2915(4)

loop_
_geom_torsion_atom_site_label_1
_geom_torsion_atom_site_label_2
_geom_torsion_atom_site_label_3
_geom_torsion_atom_site_label_4
_geom_torsion
O1 C1 C2 N1 69.69(17)
N1 C3 C4 C5 -175.36(16)
C8 C3 C4 C5 1.5(2)
N1 C3 C4 C9 4.2(2)
C8 C3 C4 C9 -178.93(15)
C3 C4 C5 C6 -0.8(3)
C9 C4 C5 C6 179.60(18)
C4 C5 C6 C7 -0.2(3)
C5 C6 C7 C8 0.5(3)
C6 C7 C8 C3 0.2(3)
N1 C3 C8 C7 175.56(17)
C4 C3 C8 C7 -1.2(3)
C5 C4 C9 N2 -97.43(18)
C3 C4 C9 N2 82.99(19)
N2 C10 C11 O2 -63.10(17)
O2 C12 C13 N3 62.92(16)
N3 C14 C15 C20 103.03(18)
N3 C14 C15 C16 -73.70(19)
C20 C15 C16 O1 175.41(15)
C14 C15 C16 O1 -7.8(2)
C20 C15 C16 C17 -4.5(2)
C14 C15 C16 C17 172.26(15)
O1 C16 C17 C18 -176.02(15)
C15 C16 C17 C18 3.9(3)
C16 C17 C18 C19 -0.4(3)
C17 C18 C19 C20 -2.4(3)
C16 C15 C20 C19 1.7(3)
C14 C15 C20 C19 -175.13(16)
C18 C19 C20 C15 1.8(3)
C8 C3 N1 C2 10.4(2)
C4 C3 N1 C2 -172.81(15)
C1 C2 N1 C3 77.7(2)
C11 C10 N2 C9 175.75(14)
C11 C10 N2 Cu1 40.96(15)
C4 C9 N2 C10 153.77(14)
C4 C9 N2 Cu1 -79.54(15)
C12 C13 N3 C14 -171.75(13)
C12 C13 N3 Cu1 -38.41(15)
C15 C14 N3 C13 -137.67(14)
C15 C14 N3 Cu1 94.82(14)
C17 C16 O1 C1 6.0(2)
C15 C16 O1 C1 -173.90(14)
C2 C1 O1 C16 162.67(13)
C10 C11 O2 C12 162.42(13)
C10 C11 O2 Cu1 49.05(14)
C13 C12 O2 C11 -165.55(13)
C13 C12 O2 Cu1 -51.53(13)
C13 N3 Cu1 N2 31.5(2)
C14 N3 Cu1 N2 160.01(13)
C13 N3 Cu1 O2 6.59(9)
C14 N3 Cu1 O2 135.09(11)
C13 N3 Cu1 Cl2 114.29(9)
C14 N3 Cu1 Cl2 -117.22(10)
C13 N3 Cu1 Cl1 -86.20(10)
C14 N3 Cu1 Cl1 42.30(11)
C10 N2 Cu1 N3 -34.5(2)
C9 N2 Cu1 N3 -162.09(14)
C10 N2 Cu1 O2 -9.54(10)
C9 N2 Cu1 O2 -137.18(11)
C10 N2 Cu1 Cl2 -117.60(10)
C9 N2 Cu1 Cl2 114.77(11)
C10 N2 Cu1 Cl1 83.70(10)
C9 N2 Cu1 Cl1 -43.93(11)
C11 O2 Cu1 N3 148.86(10)
C12 O2 Cu1 N3 25.99(9)
C11 O2 Cu1 N2 -22.94(10)
C12 O2 Cu1 N2 -145.81(10)
C11 O2 Cu1 Cl2 61.83(10)
C12 O2 Cu1 Cl2 -61.04(9)
C11 O2 Cu1 Cl1 -115.55(9)
C12 O2 Cu1 Cl1 121.57(9)
